data_7204710
loop_
_publ_author_name
'Abrahams, Brendan F.'
'Moylan, Michael'
'Orchard, Simon D.'
'Robson, Richard'

_publ_section_title
;
 Channel-containing lanthanide mucate structuresElectronic
 Supplementary Information (ESI) available: Figures 1S?5S. See
 http://www.rsc.org/suppdata/ce/b3/b306838b/
;
_journal_issue 55
_journal_name_full CrystEngComm
_journal_page_first 313
_journal_paper_doi 10.1039/b306838b
_journal_volume 5
_journal_year 2003
_chemical_formula_sum 'C18 H52 Eu2 O38'
_chemical_formula_weight 1180.52
_chemical_name_common tetraaquotris(galactarato)dieuropium(iii)decahydrate
_chemical_name_systematic
;
tetraaquotris(galactarato)dieuropium(III)decahydrate
;
_space_group_IT_number 61
_symmetry_cell_setting orthorhombic
_symmetry_space_group_name_Hall '-P 2ac 2ab'
_symmetry_space_group_name_H-M 'P b c a'
_atom_sites_solution_hydrogens geom
_atom_sites_solution_primary direct
_atom_sites_solution_secondary difmap
_audit_creation_method SHELXL-97
_cell_angle_alpha 90.00
_cell_angle_beta 90.00
_cell_angle_gamma 90.00
_cell_formula_units_Z 4
_cell_length_a 10.761(4)
_cell_length_b 19.427(7)
_cell_length_c 19.681(7)
_cell_measurement_reflns_used 2130
_cell_measurement_temperature 293(2)
_cell_measurement_theta_max 24.46
_cell_measurement_theta_min 2.34
_cell_volume 4114(3)
_computing_cell_refinement 'Bruker SMART'
_computing_data_collection 'Bruker SMART'
_computing_data_reduction 'Bruker SAINT'
_computing_structure_refinement 'SHELXL-97 (Sheldrick, 1997)'
_computing_structure_solution 'SHELXS-97 (Sheldrick, 1997)'
_diffrn_ambient_temperature 293(2)
_diffrn_measured_fraction_theta_full 0.987
_diffrn_measured_fraction_theta_max 0.987
_diffrn_measurement_device_type 'CCD area detector'
_diffrn_measurement_method 'phi and omega scans'
_diffrn_radiation_monochromator graphite
_diffrn_radiation_source 'fine-focus sealed tube'
_diffrn_radiation_type MoK\a
_diffrn_radiation_wavelength 0.71073
_diffrn_reflns_av_R_equivalents 0.0985
_diffrn_reflns_av_sigmaI/netI 0.0783
_diffrn_reflns_limit_h_max 13
_diffrn_reflns_limit_h_min -12
_diffrn_reflns_limit_k_max 18
_diffrn_reflns_limit_k_min -25
_diffrn_reflns_limit_l_max 25
_diffrn_reflns_limit_l_min -20
_diffrn_reflns_number 24104
_diffrn_reflns_theta_full 27.58
_diffrn_reflns_theta_max 27.58
_diffrn_reflns_theta_min 2.07
_diffrn_standards_decay_% 0
_exptl_absorpt_coefficient_mu 3.138
_exptl_absorpt_correction_T_max 1.000
_exptl_absorpt_correction_T_min 0.807
_exptl_absorpt_correction_type multi-scan
_exptl_absorpt_process_details
;
Sheldrick, G, M,. SADABS
;
_exptl_crystal_colour colourless
_exptl_crystal_density_diffrn 1.906
_exptl_crystal_density_method 'not measured'
_exptl_crystal_description plate
_exptl_crystal_F_000 2360
_exptl_crystal_size_max 0.25
_exptl_crystal_size_mid 0.25
_exptl_crystal_size_min 0.025
_refine_diff_density_max 2.338
_refine_diff_density_min -1.588
_refine_diff_density_rms 0.203
_refine_ls_extinction_method none
_refine_ls_goodness_of_fit_ref 1.145
_refine_ls_hydrogen_treatment mixed
_refine_ls_matrix_type full
_refine_ls_number_parameters 262
_refine_ls_number_reflns 4701
_refine_ls_number_restraints 0
_refine_ls_restrained_S_all 1.145
_refine_ls_R_factor_all 0.1140
_refine_ls_R_factor_gt 0.0710
_refine_ls_shift/su_max 0.001
_refine_ls_shift/su_mean 0.000
_refine_ls_structure_factor_coef Fsqd
_refine_ls_weighting_details 'calc w=1/[\s^2^(Fo^2^)+(0.0476P)^2^+21.6782P] where P=(Fo^2^+2Fc^2^)/3'
_refine_ls_weighting_scheme calc
_refine_ls_wR_factor_gt 0.1249
_refine_ls_wR_factor_ref 0.1384
_reflns_number_gt 3246
_reflns_number_total 4701
_reflns_threshold_expression >2sigma(I)
_cod_data_source_file b306838b.txt
_cod_data_source_block eub92a1a
_cod_depositor_comments
;
The following automatic conversions were performed:
'_symmetry_cell_setting' value 'Orthorhombic' changed to 'orthorhombic'
according to '/home/saulius/struct/CIF-dictionaries/cif_core.dic'
dictionary named 'cif_core.dic' version 2.4.1 from 2010-06-29.

Automatic conversion script
Id: cif_fix_enum 1527 2010-12-29 10:47:43Z saulius 
;
_cod_original_sg_symbol_H-M Pbca
_cod_database_code 7204710

loop_
_symmetry_equiv_pos_as_xyz
'x, y, z'
'-x+1/2, -y, z+1/2'
'-x, y+1/2, -z+1/2'
'x+1/2, -y+1/2, -z'
'-x, -y, -z'
'x-1/2, y, -z-1/2'
'x, -y-1/2, z-1/2'
'-x-1/2, y-1/2, z'

loop_
_atom_site_label
_atom_site_type_symbol
_atom_site_fract_x
_atom_site_fract_y
_atom_site_fract_z
_atom_site_U_iso_or_equiv
_atom_site_adp_type
_atom_site_occupancy
_atom_site_symmetry_multiplicity
_atom_site_calc_flag
_atom_site_refinement_flags
_atom_site_disorder_assembly
_atom_site_disorder_group
O12 O -0.0389(7) 0.7405(4) 0.5710(4) 0.0377(18) Uani 1 1 d . . .
O13 O 0.5734(8) 1.0593(5) 0.9293(4) 0.067(3) Uani 1 1 d . . .
O14 O 0.0999(8) 0.8380(4) 0.9395(4) 0.051(2) Uani 1 1 d . . .
O15 O -0.1912(9) 0.6925(5) 0.9748(4) 0.072(3) Uani 1 1 d . . .
O16 O 0.1761(8) 0.8190(4) 0.5707(4) 0.051(2) Uani 1 1 d . . .
O4B O 0.2589(5) 0.8838(3) 0.6892(3) 0.0247(14) Uani 1 1 d . . .
O9B O -0.2479(6) 0.6873(3) 0.8181(4) 0.0292(15) Uani 1 1 d . . .
O6 O 0.1354(5) 0.7837(3) 0.8141(3) 0.0237(14) Uani 1 1 d . . .
O9A O -0.1988(5) 0.6008(3) 0.7515(4) 0.0286(15) Uani 1 1 d . . .
O7 O -0.1239(6) 0.7787(3) 0.6973(3) 0.0209(14) Uani 1 1 d . . .
C6 C 0.0715(8) 0.7991(4) 0.7525(4) 0.0188(18) Uani 1 1 d . . .
H6 H 0.1183 0.7792 0.7145 0.019 Uiso 1 1 calc R . .
C7 C -0.0538(7) 0.7640(4) 0.7563(4) 0.0144(17) Uani 1 1 d . . .
H7 H -0.0984 0.7839 0.7950 0.014 Uiso 1 1 calc R . .
O4A O 0.2156(5) 0.9578(3) 0.7694(4) 0.0273(15) Uani 1 1 d . . .
C5 C 0.0598(8) 0.8759(4) 0.7410(4) 0.0163(18) Uani 1 1 d . . .
H5 H 0.0119 0.8837 0.6994 0.016 Uiso 1 1 calc R . .
O11 O -0.0196(6) 1.0254(3) 0.7002(3) 0.0313(16) Uani 1 1 d . . .
O5 O 0.0005(5) 0.9108(3) 0.7958(3) 0.0174(13) Uani 1 1 d . . .
C8 C -0.0449(7) 0.6872(4) 0.7685(5) 0.0164(19) Uani 1 1 d . . .
H8 H 0.0065 0.6790 0.8088 0.016 Uiso 1 1 calc R . .
C4 C 0.1885(8) 0.9082(4) 0.7326(5) 0.018(2) Uani 1 1 d . . .
C9 C -0.1741(8) 0.6570(4) 0.7806(5) 0.0168(19) Uani 1 1 d . . .
O2 O 0.0391(5) 1.1012(3) 0.9217(3) 0.0215(14) Uani 1 1 d . . .
O1A O 0.2573(6) 1.0545(4) 0.8814(3) 0.0296(16) Uani 1 1 d . . .
C3 C 0.0633(8) 0.9990(4) 0.9847(4) 0.0159(17) Uani 1 1 d . . .
H3 H 0.1194 0.9735 1.0148 0.016 Uiso 1 1 calc R . .
O1B O 0.3368(6) 1.0637(4) 0.9849(4) 0.0416(19) Uani 1 1 d . . .
C2 C 0.1168(8) 1.0705(5) 0.9713(5) 0.021(2) Uani 1 1 d . . .
H2 H 0.1166 1.0979 1.0131 0.021 Uiso 1 1 calc R . .
C1 C 0.2494(9) 1.0632(5) 0.9440(5) 0.029(2) Uani 1 1 d . . .
Eu1 Eu 0.06754(4) 1.03365(2) 0.81643(2) 0.01433(13) Uani 1 1 d . . .
O10 O -0.1520(5) 1.0295(3) 0.8400(3) 0.0214(13) Uani 1 1 d . . .
O8 O 0.0087(5) 0.6522(3) 0.7121(3) 0.0209(14) Uani 1 1 d . . .
O3 O 0.0587(6) 0.9663(3) 0.9203(3) 0.0250(13) Uani 1 1 d . . .

loop_
_atom_site_aniso_label
_atom_site_aniso_U_11
_atom_site_aniso_U_22
_atom_site_aniso_U_33
_atom_site_aniso_U_23
_atom_site_aniso_U_13
_atom_site_aniso_U_12
O12 0.046(5) 0.029(4) 0.038(4) 0.004(3) 0.008(4) -0.001(3)
O13 0.057(6) 0.095(7) 0.047(5) 0.020(5) 0.009(5) -0.018(5)
O14 0.080(7) 0.031(4) 0.041(5) -0.001(4) 0.001(4) 0.016(4)
O15 0.070(7) 0.095(8) 0.050(6) 0.003(5) -0.009(5) -0.009(6)
O16 0.058(6) 0.047(5) 0.048(5) -0.001(4) 0.000(4) -0.014(4)
O4B 0.020(3) 0.025(3) 0.029(4) -0.008(3) 0.004(3) -0.006(3)
O9B 0.023(3) 0.023(3) 0.042(4) -0.011(3) 0.009(3) 0.000(3)
O6 0.021(3) 0.018(3) 0.033(4) 0.003(3) -0.009(3) 0.000(2)
O9A 0.020(3) 0.018(3) 0.048(4) -0.010(3) 0.011(3) -0.010(3)
O7 0.019(3) 0.020(3) 0.024(4) 0.002(3) -0.002(3) 0.003(2)
C6 0.020(4) 0.012(4) 0.025(5) -0.005(3) 0.010(4) -0.002(4)
C7 0.009(4) 0.013(4) 0.021(4) -0.007(3) -0.004(4) -0.005(3)
O4A 0.017(3) 0.013(3) 0.052(4) -0.011(3) 0.005(3) -0.004(3)
C5 0.016(4) 0.005(4) 0.027(5) -0.004(3) -0.006(4) 0.000(3)
O11 0.024(3) 0.034(4) 0.036(4) -0.004(3) -0.007(3) 0.002(3)
O5 0.013(3) 0.014(3) 0.026(4) -0.004(3) 0.004(3) 0.001(2)
C8 0.013(4) 0.014(4) 0.023(5) -0.002(4) 0.006(4) -0.005(3)
C4 0.016(4) 0.008(4) 0.030(5) 0.005(4) -0.005(4) -0.003(3)
C9 0.013(4) 0.013(4) 0.025(5) 0.002(4) 0.000(4) -0.001(3)
O2 0.021(3) 0.018(3) 0.025(3) 0.003(3) 0.001(3) -0.001(3)
O1A 0.017(3) 0.047(5) 0.024(4) -0.005(3) -0.001(3) -0.007(3)
C3 0.019(4) 0.019(4) 0.010(4) -0.001(3) 0.000(4) 0.004(4)
O1B 0.025(4) 0.065(5) 0.035(4) -0.006(4) -0.005(3) -0.004(4)
C2 0.020(4) 0.025(5) 0.020(5) -0.007(4) 0.004(4) -0.007(4)
C1 0.024(5) 0.033(6) 0.029(6) -0.001(5) 0.001(5) -0.012(4)
Eu1 0.01372(19) 0.01008(19) 0.0192(2) 0.0004(2) 0.0013(2) -0.00018(18)
O10 0.013(3) 0.025(3) 0.026(3) -0.001(3) -0.012(2) 0.004(3)
O8 0.017(3) 0.011(3) 0.034(4) -0.006(3) 0.006(3) 0.000(2)
O3 0.031(3) 0.025(3) 0.019(3) 0.003(3) 0.000(3) -0.003(3)

loop_
_atom_type_symbol
_atom_type_description
_atom_type_scat_dispersion_real
_atom_type_scat_dispersion_imag
_atom_type_scat_source
C C 0.0033 0.0016 'International Tables Vol C Tables 4.2.6.8 and 6.1.1.4'
H H 0.0000 0.0000 'International Tables Vol C Tables 4.2.6.8 and 6.1.1.4'
O O 0.0106 0.0060 'International Tables Vol C Tables 4.2.6.8 and 6.1.1.4'
Eu Eu -0.1578 3.6682 'International Tables Vol C Tables 4.2.6.8 and 6.1.1.4'

loop_
_geom_angle_atom_site_label_1
_geom_angle_atom_site_label_2
_geom_angle_atom_site_label_3
_geom_angle
_geom_angle_site_symmetry_1
_geom_angle_site_symmetry_3
_geom_angle_publ_flag
C9 O9A Eu1 127.9(5) . 3_546 ?
O6 C6 C7 107.0(7) . . ?
O6 C6 C5 112.0(7) . . ?
C7 C6 C5 112.2(7) . . ?
O7 C7 C6 110.1(7) . . ?
O7 C7 C8 111.3(7) . . ?
C6 C7 C8 113.3(6) . . ?
C4 O4A Eu1 123.8(6) . . ?
O5 C5 C6 113.2(7) . . ?
O5 C5 C4 107.0(6) . . ?
C6 C5 C4 110.2(7) . . ?
C5 O5 Eu1 116.3(4) . . ?
O8 C8 C7 112.0(7) . . ?
O8 C8 C9 107.8(7) . . ?
C7 C8 C9 110.2(7) . . ?
O4B C4 O4A 123.8(8) . . ?
O4B C4 C5 118.2(7) . . ?
O4A C4 C5 118.0(8) . . ?
O4B C4 Eu1 153.2(6) . . ?
O4A C4 Eu1 37.5(4) . . ?
C5 C4 Eu1 83.7(5) . . ?
O9B C9 O9A 123.3(8) . . ?
O9B C9 C8 119.7(7) . . ?
O9A C9 C8 117.0(7) . . ?
C2 O2 Eu1 106.4(5) . . ?
C1 O1A Eu1 118.9(6) . . ?
O3 C3 C3 109.9(9) . 5_577 ?
O3 C3 C2 105.4(6) . . ?
C3 C3 C2 113.1(9) 5_577 . ?
O2 C2 C3 106.2(7) . . ?
O2 C2 C1 110.3(7) . . ?
C3 C2 C1 109.1(7) . . ?
O2 C2 Eu1 48.3(4) . . ?
C3 C2 Eu1 84.1(5) . . ?
C1 C2 Eu1 78.3(5) . . ?
O1B C1 O1A 126.4(9) . . ?
O1B C1 C2 118.5(9) . . ?
O1A C1 C2 115.0(8) . . ?
O1B C1 Eu1 165.0(8) . . ?
O1A C1 Eu1 41.4(4) . . ?
C2 C1 Eu1 74.1(5) . . ?
O9A Eu1 O4A 73.5(2) 3_556 . ?
O9A Eu1 O10 136.1(2) 3_556 . ?
O4A Eu1 O10 135.8(2) . . ?
O9A Eu1 O3 143.5(2) 3_556 . ?
O4A Eu1 O3 91.2(2) . . ?
O10 Eu1 O3 77.4(2) . . ?
O9A Eu1 O1A 72.7(2) 3_556 . ?
O4A Eu1 O1A 75.2(2) . . ?
O10 Eu1 O1A 136.4(2) . . ?
O3 Eu1 O1A 71.4(2) . . ?
O9A Eu1 O2 104.9(2) 3_556 . ?
O4A Eu1 O2 138.1(2) . . ?
O10 Eu1 O2 74.60(19) . . ?
O3 Eu1 O2 64.9(2) . . ?
O1A Eu1 O2 64.9(2) . . ?
O9A Eu1 O11 74.8(2) 3_556 . ?
O4A Eu1 O11 81.5(2) . . ?
O10 Eu1 O11 78.7(2) . . ?
O3 Eu1 O11 136.7(2) . . ?
O1A Eu1 O11 144.1(2) . . ?
O2 Eu1 O11 139.6(2) . . ?
O9A Eu1 O8 63.76(19) 3_556 3_556 ?
O4A Eu1 O8 134.9(2) . 3_556 ?
O10 Eu1 O8 75.7(2) . 3_556 ?
O3 Eu1 O8 132.1(2) . 3_556 ?
O1A Eu1 O8 103.8(2) . 3_556 ?
O2 Eu1 O8 70.1(2) . 3_556 ?
O11 Eu1 O8 74.3(2) . 3_556 ?
O9A Eu1 O5 127.3(2) 3_556 . ?
O4A Eu1 O5 62.59(19) . . ?
O10 Eu1 O5 73.71(19) . . ?
O3 Eu1 O5 67.4(2) . . ?
O1A Eu1 O5 118.7(2) . . ?
O2 Eu1 O5 126.93(19) . . ?
O11 Eu1 O5 71.5(2) . . ?
O8 Eu1 O5 137.58(19) 3_556 . ?
O9A Eu1 C2 108.8(2) 3_556 . ?
O4A Eu1 C2 113.9(2) . . ?
O10 Eu1 C2 89.2(2) . . ?
O3 Eu1 C2 47.2(2) . . ?
O1A Eu1 C2 47.2(2) . . ?
O2 Eu1 C2 25.4(2) . . ?
O11 Eu1 C2 164.6(2) . . ?
O8 Eu1 C2 93.6(2) 3_556 . ?
O5 Eu1 C2 114.5(2) . . ?
O9A Eu1 C4 83.4(2) 3_556 . ?
O4A Eu1 C4 18.7(2) . . ?
O10 Eu1 C4 118.0(2) . . ?
O3 Eu1 C4 92.2(2) . . ?
O1A Eu1 C4 93.2(2) . . ?
O2 Eu1 C4 151.9(2) . . ?
O11 Eu1 C4 68.3(2) . . ?
O8 Eu1 C4 135.5(2) 3_556 . ?
O5 Eu1 C4 46.95(19) . . ?
C2 Eu1 C4 126.5(2) . . ?
O9A Eu1 C1 88.8(2) 3_556 . ?
O4A Eu1 C1 90.4(2) . . ?
O10 Eu1 C1 116.7(2) . . ?
O3 Eu1 C1 57.7(2) . . ?
O1A Eu1 C1 19.7(2) . . ?
O2 Eu1 C1 47.9(2) . . ?
O11 Eu1 C1 163.2(2) . . ?
O8 Eu1 C1 102.1(2) 3_556 . ?
O5 Eu1 C1 117.7(2) . . ?
C2 Eu1 C1 27.6(2) . . ?
C4 Eu1 C1 106.7(2) . . ?
C8 O8 Eu1 118.8(4) . 3_546 ?
C3 O3 Eu1 120.6(5) . . ?

loop_
_geom_bond_atom_site_label_1
_geom_bond_atom_site_label_2
_geom_bond_distance
_geom_bond_site_symmetry_2
_geom_bond_publ_flag
O4B C4 1.236(10) . ?
O9B C9 1.233(10) . ?
O6 C6 1.426(11) . ?
O9A C9 1.261(10) . ?
O9A Eu1 2.342(6) 3_546 ?
O7 C7 1.413(10) . ?
C6 C7 1.513(10) . ?
C6 C5 1.513(10) . ?
C7 C8 1.514(11) . ?
O4A C4 1.241(10) . ?
O4A Eu1 2.359(6) . ?
C5 O5 1.425(10) . ?
C5 C4 1.529(11) . ?
O11 Eu1 2.478(6) . ?
O5 Eu1 2.527(6) . ?
C8 O8 1.423(10) . ?
C8 C9 1.528(11) . ?
C4 Eu1 3.218(9) . ?
O2 C2 1.418(11) . ?
O2 Eu1 2.471(6) . ?
O1A C1 1.245(11) . ?
O1A Eu1 2.443(6) . ?
C3 O3 1.420(9) . ?
C3 C3 1.489(17) 5_577 ?
C3 C2 1.526(12) . ?
O1B C1 1.238(12) . ?
C2 C1 1.532(13) . ?
C2 Eu1 3.176(9) . ?
C1 Eu1 3.234(10) . ?
Eu1 O9A 2.342(6) 3_556 ?
Eu1 O10 2.409(6) . ?
Eu1 O3 2.428(6) . ?
Eu1 O8 2.509(6) 3_556 ?
O8 Eu1 2.509(6) 3_546 ?
